data_1509476
loop_
_publ_author_name
'Bronger, W.'
'Klepp, K.O.'

_publ_section_title
;
 Ein Thioargentat mit isolierten Anionen
;
_journal_name_full 'Journal of the Less-Common Metals'
_journal_page_first 95
_journal_page_last 101
_journal_paper_doi 10.1016/0022-5088(85)90370-4
_journal_volume 106
_journal_year 1985
_chemical_formula_sum 'Ag Na3 S2'
_chemical_name_systematic 'Na3 Ag S2'
_space_group_IT_number 72
_symmetry_space_group_name_Hall '-I 2 2c'
_symmetry_space_group_name_H-M 'I b a m'
_cell_angle_alpha 90
_cell_angle_beta 90
_cell_angle_gamma 90
_cell_formula_units_Z 4
_cell_length_a 6.38
_cell_length_b 12.581
_cell_length_c 6.896
_cell_volume 553.520
_citation_journal_id_ASTM JCOMAH
_cod_data_source_file silver1-2_446.cif
_cod_data_source_block Ag1Na3S2
_cod_original_cell_volume 553.5197
_cod_original_formula_sum 'Ag1 Na3 S2'
_cod_database_code 1509476

loop_
_symmetry_equiv_pos_as_xyz
x,y,z
-x,-y,z
x,-y,-z+1/2
-x,y,-z+1/2
-x,-y,-z
x,y,-z
-x,y,z-1/2
x,-y,z-1/2
x+1/2,y+1/2,z+1/2
-x+1/2,-y+1/2,z+1/2
x+1/2,-y+1/2,-z+1
-x+1/2,y+1/2,-z+1
-x+1/2,-y+1/2,-z+1/2
x+1/2,y+1/2,-z+1/2
-x+1/2,y+1/2,z
x+1/2,-y+1/2,z

loop_
_atom_site_label
_atom_site_type_symbol
_atom_site_fract_x
_atom_site_fract_y
_atom_site_fract_z
_atom_site_occupancy
_atom_site_U_iso_or_equiv
Ag1 Ag+1 0 0 0 1 0.0
Na1 Na+1 0.5 0 0.25 1 0.0
S1 S-2 0.2683 0.1303 0 1 0.0
Na2 Na+1 0 0.2297 0.25 1 0.0
